data_4077420
loop_
_publ_author_name
'Damrau, Hans-Robert H.'
'Royo, Eva'
'Obert, Stephan'
'Schaper, Frank'
'Weeber, Armin'
'Brintzinger, Hans-Herbert'

_publ_section_title
;
 Racemo-Selective Synthesis ofansa-Zirconocene Derivates from Zirconium
 Biphenolate Complexes
;
_journal_issue 25
_journal_name_full Organometallics
_journal_page_first 5258
_journal_paper_doi 10.1021/om010605j
_journal_volume 20
_journal_year 2001
_chemical_formula_moiety 'C36 H56 Cl2 O4 Zr'
_chemical_formula_sum 'C36 H56 Cl2 O4 Zr'
_chemical_formula_weight 714.93
_chemical_name_systematic
;
 ?
;
_space_group_IT_number 14
_symmetry_cell_setting monoclinic
_symmetry_space_group_name_Hall '-P 2yn'
_symmetry_space_group_name_H-M 'P 1 21/n 1'
_atom_sites_solution_hydrogens geom
_atom_sites_solution_primary direct
_atom_sites_solution_secondary difmap
_audit_creation_method SHELXL
_cell_angle_alpha 90.00
_cell_angle_beta 98.034(11)
_cell_angle_gamma 90.00
_cell_formula_units_Z 4
_cell_length_a 13.504(3)
_cell_length_b 15.494(3)
_cell_length_c 18.227(2)
_cell_measurement_reflns_used 43
_cell_measurement_temperature 243
_cell_measurement_theta_max 12.47
_cell_measurement_theta_min 11.32
_cell_volume 3776.2(12)
_computing_cell_refinement 'Siemens XSCANS'
_computing_data_collection 'Siemens XSCANS'
_computing_data_reduction 'Siemens SHELXTL'
_computing_molecular_graphics 'Siemens SHELXTL'
_computing_publication_material 'Siemens SHELXTL'
_computing_structure_refinement 'SHELXL-93 (Sheldrick, 1993)'
_computing_structure_solution 'SHELXS-86 (Sheldrick, 1990)'
_diffrn_ambient_temperature 243
_diffrn_measurement_device 'Siemens P4'
_diffrn_measurement_method '\w scans'
_diffrn_radiation_monochromator graphite
_diffrn_radiation_source 'fine-focus sealed tube'
_diffrn_radiation_type MoK\a
_diffrn_radiation_wavelength 0.71073
_diffrn_reflns_av_R_equivalents 0.0277
_diffrn_reflns_av_sigmaI/netI 0.0648
_diffrn_reflns_limit_h_max 1
_diffrn_reflns_limit_h_min -16
_diffrn_reflns_limit_k_max 19
_diffrn_reflns_limit_k_min -1
_diffrn_reflns_limit_l_max 22
_diffrn_reflns_limit_l_min -22
_diffrn_reflns_number 8536
_diffrn_reflns_theta_max 26.00
_diffrn_reflns_theta_min 2.01
_diffrn_standards_decay_% 1.2
_diffrn_standards_interval_count 97
_diffrn_standards_number 3
_exptl_absorpt_coefficient_mu 0.467
_exptl_absorpt_correction_type none
_exptl_crystal_colour colorless
_exptl_crystal_density_diffrn 1.258
_exptl_crystal_description needles
_exptl_crystal_F_000 1512
_exptl_crystal_size_max 0.3
_exptl_crystal_size_mid 0.3
_exptl_crystal_size_min 0.3
_refine_diff_density_max 0.603
_refine_diff_density_min -0.442
_refine_diff_density_rms 0.065
_refine_ls_extinction_method none
_refine_ls_goodness_of_fit_all 1.009
_refine_ls_goodness_of_fit_obs 1.069
_refine_ls_hydrogen_treatment constr
_refine_ls_matrix_type full
_refine_ls_number_parameters 388
_refine_ls_number_reflns 7428
_refine_ls_number_restraints 15
_refine_ls_restrained_S_all 1.009
_refine_ls_restrained_S_obs 1.068
_refine_ls_R_factor_all 0.0904
_refine_ls_R_factor_obs 0.0536
_refine_ls_shift/esd_max 0.002
_refine_ls_shift/esd_mean 0.000
_refine_ls_structure_factor_coef Fsqd
_refine_ls_weighting_details 'w=1/[\s^2^(Fo^2^)+(0.0517P)^2^+3.6294P] where P=(Fo^2^+2Fc^2^)/3'
_refine_ls_weighting_scheme calc
_refine_ls_wR_factor_all 0.1366
_refine_ls_wR_factor_obs 0.1177
_reflns_number_observed 5020
_reflns_number_total 7429
_reflns_observed_criterion >2sigma(I)
_cod_data_source_file om010605j.cif
_cod_data_source_block 1c
_cod_depositor_comments
;
The following automatic conversions were performed:

'_refine_ls_weighting_scheme' value 'calc
w=1/[\s^2^(Fo^2^)+(0.0517P)^2^+3.6294P] where P=(Fo^2^+2Fc^2^)/3' was
changed to 'calc'. New tag '_refine_ls_weighting_details' was
created. The value of the new tag was set to
'w=1/[\s^2^(Fo^2^)+(0.0517P)^2^+3.6294P] where P=(Fo^2^+2Fc^2^)/3'.

Automatic conversion script
Id: cif_fix_values 3143 2015-03-26 13:38:13Z robertas 
;
_cod_original_cell_volume 3776.0(12)
_cod_original_sg_symbol_H-M P2(1)/n
_cod_database_code 4077420

loop_
_symmetry_equiv_pos_as_xyz
'x, y, z'
'-x+1/2, y+1/2, -z+1/2'
'-x, -y, -z'
'x-1/2, -y-1/2, z-1/2'

loop_
_atom_site_aniso_label
_atom_site_aniso_U_11
_atom_site_aniso_U_22
_atom_site_aniso_U_33
_atom_site_aniso_U_23
_atom_site_aniso_U_13
_atom_site_aniso_U_12
Zr1 0.0415(2) 0.0368(2) 0.0369(2) 0.0044(2) -0.01060(15) -0.0026(2)
Cl1 0.0458(6) 0.0928(10) 0.0722(8) 0.0082(7) -0.0194(6) -0.0095(6)
Cl2 0.0891(9) 0.0456(6) 0.0528(7) 0.0154(5) -0.0067(6) 0.0011(6)
O1 0.0336(14) 0.050(2) 0.0429(15) 0.0017(13) -0.0030(11) 0.0035(12)
O2 0.0438(14) 0.0385(14) 0.0313(13) -0.0036(11) -0.0009(11) -0.0025(12)
O3 0.067(2) 0.042(2) 0.043(2) -0.0039(13) -0.0212(14) 0.0057(14)
O4 0.064(2) 0.047(2) 0.045(2) 0.0132(13) -0.0164(14) -0.0151(14)
C1 0.032(2) 0.033(2) 0.038(2) 0.002(2) -0.001(2) 0.004(2)
C2 0.032(2) 0.035(2) 0.051(2) 0.001(2) 0.009(2) 0.003(2)
C3 0.045(2) 0.044(2) 0.045(2) 0.003(2) 0.018(2) 0.008(2)
C4 0.044(2) 0.045(2) 0.035(2) 0.002(2) 0.008(2) 0.013(2)
C5 0.030(2) 0.047(2) 0.032(2) 0.000(2) 0.004(2) 0.008(2)
C6 0.029(2) 0.036(2) 0.033(2) -0.002(2) 0.0027(15) 0.005(2)
C7 0.027(2) 0.037(2) 0.030(2) 0.0037(15) 0.0011(14) 0.0024(15)
C8 0.030(2) 0.041(2) 0.033(2) -0.007(2) 0.0042(15) 0.001(2)
C9 0.032(2) 0.045(2) 0.041(2) -0.005(2) 0.008(2) -0.001(2)
C10 0.042(2) 0.045(2) 0.046(2) 0.002(2) 0.017(2) -0.001(2)
C11 0.048(2) 0.037(2) 0.029(2) 0.003(2) 0.011(2) 0.002(2)
C12 0.036(2) 0.034(2) 0.030(2) 0.002(2) -0.001(2) 0.002(2)
C13 0.034(2) 0.052(3) 0.069(3) -0.002(2) 0.016(2) 0.003(2)
C14 0.036(2) 0.058(3) 0.124(5) 0.016(3) 0.012(3) 0.016(2)
C15 0.044(3) 0.123(5) 0.094(4) -0.019(4) 0.017(3) 0.021(3)
C16 0.037(2) 0.066(3) 0.100(4) 0.006(3) 0.008(2) -0.006(2)
C17 0.060(3) 0.082(3) 0.030(2) 0.008(2) 0.010(2) 0.021(2)
C18 0.235(10) 0.215(10) 0.085(5) 0.093(6) -0.054(6) -0.126(8)
C19 0.105(5) 0.313(12) 0.042(3) 0.028(5) 0.004(3) 0.114(7)
C20 0.156(7) 0.133(6) 0.051(3) -0.015(4) -0.022(4) 0.020(5)
C21 0.028(2) 0.063(3) 0.068(3) -0.012(2) 0.013(2) -0.010(2)
C22 0.182(8) 0.195(8) 0.105(5) -0.062(5) 0.074(5) -0.153(7)
C23 0.058(3) 0.102(4) 0.091(4) -0.041(3) 0.009(3) -0.031(3)
C24 0.056(4) 0.094(5) 0.395(15) -0.044(7) -0.106(6) 0.016(4)
C25 0.067(3) 0.049(2) 0.040(2) -0.006(2) 0.019(2) -0.003(2)
C26 0.077(3) 0.051(3) 0.063(3) -0.012(2) 0.022(3) 0.004(2)
C27 0.104(4) 0.072(3) 0.029(2) -0.005(2) 0.010(2) 0.005(3)
C28 0.089(4) 0.087(4) 0.068(3) -0.028(3) 0.050(3) -0.018(3)
C29 0.117(5) 0.066(3) 0.048(3) -0.011(2) -0.039(3) 0.023(3)
C30 0.165(7) 0.090(4) 0.066(4) -0.024(3) -0.045(4) 0.049(4)
C31 0.120(5) 0.069(3) 0.051(3) -0.001(3) 0.004(3) 0.031(3)
C32 0.092(4) 0.052(3) 0.058(3) -0.003(2) -0.012(3) 0.020(3)
C33 0.106(5) 0.071(4) 0.078(4) 0.017(3) -0.007(3) -0.044(3)
C34 0.102(5) 0.077(4) 0.104(5) 0.029(4) 0.019(4) -0.006(4)
C35 0.144(6) 0.058(3) 0.046(3) 0.009(2) 0.008(3) 0.033(4)
C36 0.077(3) 0.043(3) 0.060(3) 0.012(2) -0.029(2) 0.000(2)

loop_
_atom_site_label
_atom_site_type_symbol
_atom_site_fract_x
_atom_site_fract_y
_atom_site_fract_z
_atom_site_U_iso_or_equiv
_atom_site_thermal_displace_type
_atom_site_occupancy
_atom_site_calc_flag
_atom_site_refinement_flags
Zr1 Zr 0.18296(3) 0.06809(2) 0.20597(2) 0.03996(13) Uani 1 d .
Cl1 Cl -0.00062(9) 0.05204(9) 0.18003(7) 0.0729(4) Uani 1 d .
Cl2 Cl 0.17995(10) 0.18237(7) 0.11635(6) 0.0641(3) Uani 1 d .
O1 O 0.1849(2) 0.1383(2) 0.29371(14) 0.0431(6) Uani 1 d .
O2 O 0.3306(2) 0.0570(2) 0.22809(13) 0.0385(6) Uani 1 d .
O3 O 0.1869(2) -0.0317(2) 0.11570(15) 0.0534(8) Uani 1 d .
O4 O 0.1824(2) -0.0544(2) 0.27414(15) 0.0544(8) Uani 1 d .
C1 C 0.2299(3) 0.1379(2) 0.3653(2) 0.0350(8) Uani 1 d .
C2 C 0.1704(3) 0.1406(2) 0.4230(2) 0.0391(9) Uani 1 d .
C3 C 0.2190(3) 0.1284(2) 0.4941(2) 0.0437(9) Uani 1 d .
H3A H 0.1800(3) 0.1278(2) 0.5330(2) 0.052 Uiso 1 calc R
C4 C 0.3214(3) 0.1169(2) 0.5121(2) 0.0409(9) Uani 1 d .
C5 C 0.3771(3) 0.1221(2) 0.4539(2) 0.0364(8) Uani 1 d .
H5A H 0.4471(3) 0.1172(2) 0.4644(2) 0.044 Uiso 1 calc R
C6 C 0.3342(2) 0.1342(2) 0.3802(2) 0.0327(8) Uani 1 d .
C7 C 0.4071(2) 0.1492(2) 0.3263(2) 0.0317(8) Uani 1 d .
C8 C 0.4854(2) 0.2046(2) 0.3517(2) 0.0347(8) Uani 1 d .
H8A H 0.4831(2) 0.2341(2) 0.3965(2) 0.042 Uiso 1 calc R
C9 C 0.5662(3) 0.2184(2) 0.3147(2) 0.0387(9) Uani 1 d .
C10 C 0.5668(3) 0.1729(2) 0.2494(2) 0.0434(9) Uani 1 d .
H10A H 0.6219(3) 0.1803(2) 0.2237(2) 0.052 Uiso 1 calc R
C11 C 0.4919(3) 0.1175(2) 0.2194(2) 0.0373(9) Uani 1 d .
C12 C 0.4082(3) 0.1078(2) 0.2577(2) 0.0342(8) Uani 1 d .
C13 C 0.0564(3) 0.1558(3) 0.4091(3) 0.0505(11) Uani 1 d .
C14 C 0.0297(3) 0.2290(3) 0.3535(3) 0.072(2) Uani 1 d .
H14A H 0.0647(3) 0.2811(3) 0.3715(3) 0.109 Uiso 1 calc R
H14B H -0.0419(3) 0.2392(3) 0.3476(3) 0.109 Uiso 1 calc R
H14C H 0.0492(3) 0.2131(3) 0.3061(3) 0.109 Uiso 1 calc R
C15 C 0.0180(4) 0.1809(4) 0.4816(3) 0.086(2) Uani 1 d .
H15A H 0.0511(4) 0.2333(4) 0.5011(3) 0.129 Uiso 1 calc R
H15B H 0.0323(4) 0.1347(4) 0.5174(3) 0.129 Uiso 1 calc R
H15C H -0.0536(4) 0.1905(4) 0.4721(3) 0.129 Uiso 1 calc R
C16 C 0.0023(3) 0.0741(3) 0.3818(3) 0.0677(14) Uani 1 d .
H16A H 0.0197(3) 0.0282(3) 0.4174(3) 0.101 Uiso 1 calc R
H16B H 0.0218(3) 0.0578(3) 0.3344(3) 0.101 Uiso 1 calc R
H16C H -0.0693(3) 0.0840(3) 0.3760(3) 0.101 Uiso 1 calc R
C17 C 0.3693(3) 0.1029(3) 0.5920(2) 0.0568(12) Uani 1 d D
C18 C 0.3151(7) 0.0336(6) 0.6267(4) 0.185(5) Uani 1 d D
H18A H 0.2444(7) 0.0474(6) 0.6213(4) 0.278 Uiso 1 calc R
H18B H 0.3414(7) 0.0292(6) 0.6789(4) 0.278 Uiso 1 calc R
H18C H 0.3243(7) -0.0209(6) 0.6024(4) 0.278 Uiso 1 calc R
C19 C 0.4786(4) 0.0836(6) 0.5992(3) 0.154(4) Uani 1 d D
H19A H 0.5123(4) 0.1295(6) 0.5763(3) 0.231 Uiso 1 calc R
H19B H 0.4887(4) 0.0294(6) 0.5748(3) 0.231 Uiso 1 calc R
H19C H 0.5058(4) 0.0795(6) 0.6512(3) 0.231 Uiso 1 calc R
C20 C 0.3615(6) 0.1848(4) 0.6352(3) 0.117(3) Uani 1 d D
H20A H 0.3964(6) 0.2309(4) 0.6135(3) 0.175 Uiso 1 calc R
H20B H 0.3915(6) 0.1760(4) 0.6862(3) 0.175 Uiso 1 calc R
H20C H 0.2917(6) 0.2003(4) 0.6338(3) 0.175 Uiso 1 calc R
C21 C 0.6535(3) 0.2765(3) 0.3465(2) 0.0525(11) Uani 1 d D
C22 C 0.6891(6) 0.3298(5) 0.2867(3) 0.156(4) Uani 1 d D
H22A H 0.7080(6) 0.2922(5) 0.2484(3) 0.233 Uiso 1 calc R
H22B H 0.7465(6) 0.3639(5) 0.3076(3) 0.233 Uiso 1 calc R
H22C H 0.6358(6) 0.3680(5) 0.2653(3) 0.233 Uiso 1 calc R
C23 C 0.6266(4) 0.3403(4) 0.4019(3) 0.084(2) Uani 1 d D
H23A H 0.5736(4) 0.3776(4) 0.3786(3) 0.126 Uiso 1 calc R
H23B H 0.6848(4) 0.3749(4) 0.4199(3) 0.126 Uiso 1 calc R
H23C H 0.6041(4) 0.3099(4) 0.4430(3) 0.126 Uiso 1 calc R
C24 C 0.7355(4) 0.2198(4) 0.3835(6) 0.195(5) Uani 1 d D
H24A H 0.7537(4) 0.1780(4) 0.3481(6) 0.292 Uiso 1 calc R
H24B H 0.7125(4) 0.1899(4) 0.4247(6) 0.292 Uiso 1 calc R
H24C H 0.7932(4) 0.2549(4) 0.4016(6) 0.292 Uiso 1 calc R
C25 C 0.5037(3) 0.0654(3) 0.1490(2) 0.0506(10) Uani 1 d .
C26 C 0.5016(4) -0.0308(3) 0.1651(3) 0.0624(12) Uani 1 d .
H26A H 0.5541(4) -0.0447(3) 0.2053(3) 0.094 Uiso 1 calc R
H26B H 0.5121(4) -0.0628(3) 0.1211(3) 0.094 Uiso 1 calc R
H26C H 0.4372(4) -0.0461(3) 0.1792(3) 0.094 Uiso 1 calc R
C27 C 0.4211(4) 0.0885(3) 0.0857(2) 0.0679(14) Uani 1 d .
H27A H 0.4230(4) 0.1500(3) 0.0758(2) 0.102 Uiso 1 calc R
H27B H 0.3565(4) 0.0734(3) 0.0996(2) 0.102 Uiso 1 calc R
H27C H 0.4315(4) 0.0568(3) 0.0415(2) 0.102 Uiso 1 calc R
C28 C 0.6038(4) 0.0840(4) 0.1210(3) 0.077(2) Uani 1 d .
H28A H 0.6082(4) 0.1451(4) 0.1100(3) 0.116 Uiso 1 calc R
H28B H 0.6078(4) 0.0508(4) 0.0764(3) 0.116 Uiso 1 calc R
H28C H 0.6585(4) 0.0681(4) 0.1588(3) 0.116 Uiso 1 calc R
C29 C 0.1318(5) -0.0205(3) 0.0414(3) 0.082(2) Uani 1 d .
H29A H 0.0602(5) -0.0140(3) 0.0438(3) 0.098 Uiso 1 calc R
H29B H 0.1555(5) 0.0308(3) 0.0177(3) 0.098 Uiso 1 calc R
C30 C 0.1504(6) -0.0979(4) 0.0002(3) 0.113(3) Uani 1 d .
H30A H 0.1657(6) -0.0826(4) -0.0492(3) 0.136 Uiso 1 calc R
H30B H 0.0915(6) -0.1355(4) -0.0055(3) 0.136 Uiso 1 calc R
C31 C 0.2359(5) -0.1416(4) 0.0430(3) 0.081(2) Uani 1 d .
H31A H 0.2300(5) -0.2044(4) 0.0373(3) 0.097 Uiso 1 calc R
H31B H 0.2988(5) -0.1228(4) 0.0270(3) 0.097 Uiso 1 calc R
C32 C 0.2315(4) -0.1160(3) 0.1194(3) 0.0694(14) Uani 1 d .
H32A H 0.1909(4) -0.1569(3) 0.1434(3) 0.083 Uiso 1 calc R
H32B H 0.2988(4) -0.1142(3) 0.1476(3) 0.083 Uiso 1 calc R
C33 C 0.1019(5) -0.1177(4) 0.2768(3) 0.087(2) Uani 1 d .
H33A H 0.0367(5) -0.0891(4) 0.2669(3) 0.104 Uiso 1 calc R
H33B H 0.1050(5) -0.1622(4) 0.2390(3) 0.104 Uiso 1 calc R
C34 C 0.1144(5) -0.1557(4) 0.3486(4) 0.094(2) Uani 1 d .
H34A H 0.1250(5) -0.2181(4) 0.3452(4) 0.113 Uiso 1 calc R
H34B H 0.0551(5) -0.1457(4) 0.3729(4) 0.113 Uiso 1 calc R
C35 C 0.2037(5) -0.1138(3) 0.3912(3) 0.083(2) Uani 1 d .
H35A H 0.2433(5) -0.1555(3) 0.4234(3) 0.100 Uiso 1 calc R
H35B H 0.1841(5) -0.0662(3) 0.4216(3) 0.100 Uiso 1 calc R
C36 C 0.2614(4) -0.0809(3) 0.3318(3) 0.0638(13) Uani 1 d .
H36A H 0.3043(4) -0.0320(3) 0.3497(3) 0.077 Uiso 1 calc R
H36B H 0.3027(4) -0.1265(3) 0.3144(3) 0.077 Uiso 1 calc R

loop_
_atom_type_symbol
_atom_type_description
_atom_type_scat_dispersion_real
_atom_type_scat_dispersion_imag
_atom_type_scat_source
C C 0.0033 0.0016 'International Tables Vol C Tables 4.2.6.8 and 6.1.1.4'
H H 0.0000 0.0000 'International Tables Vol C Tables 4.2.6.8 and 6.1.1.4'
O O 0.0106 0.0060 'International Tables Vol C Tables 4.2.6.8 and 6.1.1.4'
Cl Cl 0.1484 0.1585 'International Tables Vol C Tables 4.2.6.8 and 6.1.1.4'
Zr Zr -2.9673 0.5597 'International Tables Vol C Tables 4.2.6.8 and 6.1.1.4'

loop_
_geom_angle_atom_site_label_1
_geom_angle_atom_site_label_2
_geom_angle_atom_site_label_3
_geom_angle
O1 Zr1 O2 89.05(10)
O1 Zr1 O3 170.95(10)
O2 Zr1 O3 87.91(10)
O1 Zr1 O4 91.07(11)
O2 Zr1 O4 84.07(10)
O3 Zr1 O4 80.15(11)
O1 Zr1 Cl2 98.31(9)
O2 Zr1 Cl2 97.04(8)
O3 Zr1 Cl2 90.52(8)
O4 Zr1 Cl2 170.56(8)
O1 Zr1 Cl1 96.46(8)
O2 Zr1 Cl1 169.25(8)
O3 Zr1 Cl1 85.25(8)
O4 Zr1 Cl1 86.60(8)
Cl2 Zr1 Cl1 91.31(5)
C1 O1 Zr1 138.1(2)
C12 O2 Zr1 136.6(2)
C32 O3 C29 107.9(3)
C32 O3 Zr1 129.8(2)
C29 O3 Zr1 122.1(3)
C36 O4 C33 105.1(3)
C36 O4 Zr1 125.2(2)
C33 O4 Zr1 129.4(3)
O1 C1 C6 119.3(3)
O1 C1 C2 119.3(3)
C6 C1 C2 121.4(3)
C3 C2 C1 116.7(3)
C3 C2 C13 120.4(3)
C1 C2 C13 122.9(3)
C2 C3 C4 124.5(4)
C5 C4 C3 116.2(3)
C5 C4 C17 122.5(3)
C3 C4 C17 121.3(3)
C4 C5 C6 123.1(3)
C1 C6 C5 117.5(3)
C1 C6 C7 127.0(3)
C5 C6 C7 115.3(3)
C8 C7 C12 118.4(3)
C8 C7 C6 114.5(3)
C12 C7 C6 126.9(3)
C9 C8 C7 123.4(3)
C8 C9 C10 116.2(3)
C8 C9 C21 121.9(3)
C10 C9 C21 121.8(3)
C11 C10 C9 124.4(3)
C10 C11 C12 117.5(3)
C10 C11 C25 120.0(3)
C12 C11 C25 122.4(3)
O2 C12 C7 120.9(3)
O2 C12 C11 119.2(3)
C7 C12 C11 119.9(3)
C16 C13 C14 110.1(4)
C16 C13 C15 106.9(4)
C14 C13 C15 107.8(4)
C16 C13 C2 110.6(3)
C14 C13 C2 111.1(3)
C15 C13 C2 110.3(4)
C18 C17 C19 110.9(6)
C18 C17 C20 108.1(6)
C19 C17 C20 105.2(5)
C18 C17 C4 109.9(4)
C19 C17 C4 113.2(3)
C20 C17 C4 109.2(4)
C23 C21 C24 108.5(5)
C23 C21 C22 105.0(5)
C24 C21 C22 111.1(6)
C23 C21 C9 113.4(3)
C24 C21 C9 107.9(4)
C22 C21 C9 110.9(4)
C26 C25 C27 110.1(4)
C26 C25 C28 106.8(4)
C27 C25 C28 106.6(4)
C26 C25 C11 110.3(3)
C27 C25 C11 110.9(3)
C28 C25 C11 112.1(4)
C30 C29 O3 106.2(4)
C29 C30 C31 106.6(4)
C32 C31 C30 104.4(5)
O3 C32 C31 106.0(4)
C34 C33 O4 108.2(4)
C33 C34 C35 106.4(5)
C34 C35 C36 103.6(4)
O4 C36 C35 102.4(4)

loop_
_geom_bond_atom_site_label_1
_geom_bond_atom_site_label_2
_geom_bond_distance
Zr1 O1 1.931(3)
Zr1 O2 1.986(3)
Zr1 O3 2.264(3)
Zr1 O4 2.269(3)
Zr1 Cl2 2.4056(11)
Zr1 Cl1 2.4705(13)
O1 C1 1.361(4)
O2 C12 1.361(4)
O3 C32 1.436(5)
O3 C29 1.461(5)
O4 C36 1.449(5)
O4 C33 1.469(5)
C1 C6 1.398(5)
C1 C2 1.410(5)
C2 C3 1.382(5)
C2 C13 1.543(5)
C3 C4 1.388(5)
C4 C5 1.386(5)
C4 C17 1.524(5)
C5 C6 1.398(5)
C6 C7 1.503(5)
C7 C8 1.391(5)
C7 C12 1.406(5)
C8 C9 1.376(5)
C9 C10 1.386(5)
C9 C21 1.531(5)
C10 C11 1.380(5)
C11 C12 1.418(5)
C11 C25 1.542(5)
C13 C16 1.511(6)
C13 C14 1.531(6)
C13 C15 1.534(6)
C17 C18 1.488(6)
C17 C19 1.494(5)
C17 C20 1.505(6)
C21 C23 1.494(5)
C21 C24 1.497(5)
C21 C22 1.499(5)
C25 C26 1.520(6)
C25 C27 1.531(6)
C25 C28 1.538(6)
C29 C30 1.456(7)
C30 C31 1.466(7)
C31 C32 1.457(6)
C33 C34 1.425(7)
C34 C35 1.489(8)
C35 C36 1.508(7)
